data_4063902
loop_
_publ_author_name
'Benjamin, Sophie L.'
'Karagiannidis, Louise'
'Levason, William'
'Reid, Gillian'
'Rogers, Michael C.'

_publ_section_title
;
 Hybrid Dibismuthines and Distibines: Preparation and Properties of
 Antimony and Bismuth Oxygen, Sulfur, and Nitrogen Donor Ligands
;
_journal_issue 4
_journal_name_full Organometallics
_journal_page_first 895
_journal_paper_doi 10.1021/om1010148
_journal_volume 30
_journal_year 2011
_chemical_formula_moiety 'C26 H22 Bi Fe O3 1+, B F4 1-, 0.9(C H2 Cl2)'
_chemical_formula_structural '((CO)2 (C5 H5) (C19 H17 Bi O) Fe) (B F4) (C H2 Cl2)0.9'
_chemical_formula_sum 'C26.9 H23.8 B Bi Cl1.8 F4 Fe O3'
_chemical_formula_weight 810.51
_chemical_name_systematic
; 
 dicarbonyl(eta^5^-cyclopentadienyl)[(2-methoxyphenyl)(diphenyl)bismuthine]-
 iron(II) tetrafluoroborate dichloromethane solvate 
;
_space_group_IT_number 2
_space_group_name_Hall '-P 1'
_symmetry_cell_setting triclinic
_symmetry_space_group_name_Hall '-P 1'
_symmetry_space_group_name_H-M 'P -1'
_atom_sites_solution_hydrogens geom
_atom_sites_solution_primary direct
_atom_sites_solution_secondary difmap
_audit_creation_date 2009-12-24
_audit_creation_method 'SHELXL-97 + hand edit'
_cell_angle_alpha 88.091(10)
_cell_angle_beta 66.197(10)
_cell_angle_gamma 82.102(10)
_cell_formula_units_Z 2
_cell_length_a 10.481(2)
_cell_length_b 12.3341(15)
_cell_length_c 12.370(3)
_cell_measurement_reflns_used 46488
_cell_measurement_temperature 120(2)
_cell_measurement_theta_max 27.48
_cell_measurement_theta_min 2.91
_cell_volume 1448.8(5)
_computing_cell_refinement 'DENZO (Otwinowski & Minor, 1997)'
_computing_data_collection 'COLLECT (Hooft, R.W.W., 1998)'
_computing_data_reduction 'DENZO (Otwinowski & Minor, 1997)'
_computing_structure_refinement 'SHELXL-97 (Sheldrick, 1997)'
_computing_structure_solution 'SHELXS-97 (Sheldrick, 1997)'
_diffrn_ambient_temperature 120(2)
_diffrn_measured_fraction_theta_full 0.986
_diffrn_measured_fraction_theta_max 0.986
_diffrn_measurement_device_type 'Bruker-Nonius 95mm CCD camera on \k-goniostat'
_diffrn_measurement_method '\f & \w scans'
_diffrn_radiation_monochromator graphite
_diffrn_radiation_source 'Bruker-Nonius FR591 rotating anode'
_diffrn_radiation_type MoK\a
_diffrn_radiation_wavelength 0.71073
_diffrn_reflns_av_R_equivalents 0.0491
_diffrn_reflns_av_sigmaI/netI 0.0473
_diffrn_reflns_limit_h_max 13
_diffrn_reflns_limit_h_min -13
_diffrn_reflns_limit_k_max 15
_diffrn_reflns_limit_k_min -16
_diffrn_reflns_limit_l_max 15
_diffrn_reflns_limit_l_min -16
_diffrn_reflns_number 29158
_diffrn_reflns_theta_full 27.60
_diffrn_reflns_theta_max 27.60
_diffrn_reflns_theta_min 3.37
_diffrn_standards_number 0
_exptl_absorpt_coefficient_mu 6.784
_exptl_absorpt_correction_T_max 0.7456
_exptl_absorpt_correction_T_min 0.5777
_exptl_absorpt_correction_type multi-scan
_exptl_absorpt_process_details 'G.M. Sheldrick, (2007). SADABS. Version 2007/2. Bruker AXS Inc.'
_exptl_crystal_colour orange
_exptl_crystal_density_diffrn 1.858
_exptl_crystal_density_method 'not measured'
_exptl_crystal_description block
_exptl_crystal_F_000 779.6
_exptl_crystal_size_max 0.18
_exptl_crystal_size_mid 0.15
_exptl_crystal_size_min 0.13
_refine_diff_density_max 1.959
_refine_diff_density_min -1.981
_refine_diff_density_rms 0.144
_refine_ls_extinction_method none
_refine_ls_goodness_of_fit_ref 1.036
_refine_ls_hydrogen_treatment constr
_refine_ls_matrix_type full
_refine_ls_number_parameters 354
_refine_ls_number_reflns 6634
_refine_ls_number_restraints 22
_refine_ls_restrained_S_all 1.040
_refine_ls_R_factor_all 0.0540
_refine_ls_R_factor_gt 0.0439
_refine_ls_shift/su_max 0.001
_refine_ls_shift/su_mean 0.000
_refine_ls_structure_factor_coef Fsqd
_refine_ls_weighting_details 'w=1/[\s^2^(Fo^2^)+(0.0438P)^2^+5.9024P] where P=(Fo^2^+2Fc^2^)/3'
_refine_ls_weighting_scheme calc
_refine_ls_wR_factor_gt 0.0980
_refine_ls_wR_factor_ref 0.1031
_reflns_number_gt 5790
_reflns_number_total 6634
_reflns_threshold_expression I>2sigma(I)
_cod_data_source_file om1010148_si_002.cif
_cod_data_source_block 09mcrlk11
_cod_original_cell_volume 1448.8(4)
_cod_original_formula_sum 'C26.90 H23.80 B Bi Cl1.80 F4 Fe O3'
_cod_database_code 4063902

loop_
_symmetry_equiv_pos_as_xyz
'x, y, z'
'-x, -y, -z'

loop_
_atom_site_label
_atom_site_type_symbol
_atom_site_fract_x
_atom_site_fract_y
_atom_site_fract_z
_atom_site_U_iso_or_equiv
_atom_site_adp_type
_atom_site_occupancy
_atom_site_symmetry_multiplicity
_atom_site_calc_flag
_atom_site_refinement_flags
Fe1 Fe 0.70384(8) 0.38923(6) 0.63271(7) 0.03109(18) Uani 1 1 d .
Bi1 Bi 0.63859(2) 0.221451(17) 0.76122(2) 0.03476(9) Uani 1 1 d .
O1 O 0.5842(7) 0.3258(5) 0.4721(5) 0.0655(15) Uani 1 1 d .
O2 O 0.9850(5) 0.2797(4) 0.4865(5) 0.0607(14) Uani 1 1 d .
O3 O 0.7982(8) 0.0887(5) 0.5342(5) 0.091(2) Uani 1 1 d .
C1 C 0.6317(7) 0.3486(6) 0.5350(6) 0.0461(15) Uani 1 1 d .
C2 C 0.8734(7) 0.3199(5) 0.5451(6) 0.0437(15) Uani 1 1 d .
C3 C 0.6067(6) 0.4881(5) 0.7882(5) 0.0359(13) Uani 1 1 d .
H3 H 0.5538 0.4643 0.8653 0.043 Uiso 1 1 calc R
C4 C 0.7541(7) 0.4912(5) 0.7377(6) 0.0421(14) Uani 1 1 d .
H4 H 0.8176 0.4691 0.7740 0.051 Uiso 1 1 calc R
C5 C 0.7884(7) 0.5333(5) 0.6236(7) 0.0482(17) Uani 1 1 d .
H5 H 0.8800 0.5450 0.5696 0.058 Uiso 1 1 calc R
C6 C 0.6662(7) 0.5551(5) 0.6023(6) 0.0441(15) Uani 1 1 d .
H6 H 0.6606 0.5839 0.5319 0.053 Uiso 1 1 calc R
C7 C 0.5516(6) 0.5266(5) 0.7045(6) 0.0398(14) Uani 1 1 d .
H7 H 0.4561 0.5323 0.7146 0.048 Uiso 1 1 calc R
C8 C 0.8088(6) 0.1388(4) 0.8093(5) 0.0352(13) Uani 1 1 d .
C9 C 0.8020(7) 0.0345(5) 0.8539(6) 0.0456(15) Uani 1 1 d .
H9 H 0.7226 -0.0013 0.8668 0.055 Uiso 1 1 calc R
C10 C 0.9120(8) -0.0171(6) 0.8795(7) 0.0555(18) Uani 1 1 d .
H10 H 0.9080 -0.0886 0.9106 0.067 Uiso 1 1 calc R
C11 C 1.0281(8) 0.0353(6) 0.8599(7) 0.0553(18) Uani 1 1 d .
H11 H 1.1036 -0.0014 0.8767 0.066 Uiso 1 1 calc R
C12 C 1.0359(7) 0.1406(6) 0.8162(7) 0.0478(16) Uani 1 1 d .
H12 H 1.1144 0.1769 0.8050 0.057 Uiso 1 1 calc R
C13 C 0.9266(6) 0.1911(5) 0.7894(5) 0.0373(13) Uani 1 1 d .
H13 H 0.9313 0.2622 0.7571 0.045 Uiso 1 1 calc R
C14 C 0.4505(6) 0.2468(5) 0.9325(6) 0.0435(15) Uani 1 1 d .
C15 C 0.3306(6) 0.3082(5) 0.9305(7) 0.0480(16) Uani 1 1 d .
H15 H 0.3295 0.3369 0.8586 0.058 Uiso 1 1 calc R
C16 C 0.2104(7) 0.3274(6) 1.0371(8) 0.058(2) Uani 1 1 d .
H16 H 0.1271 0.3699 1.0382 0.070 Uiso 1 1 calc R
C17 C 0.2145(7) 0.2843(6) 1.1391(7) 0.0545(19) Uani 1 1 d .
H17 H 0.1332 0.2977 1.2109 0.065 Uiso 1 1 calc R
C18 C 0.3338(8) 0.2217(6) 1.1405(7) 0.0534(18) Uani 1 1 d .
H18 H 0.3339 0.1918 1.2122 0.064 Uiso 1 1 calc R
C19 C 0.4539(7) 0.2031(6) 1.0355(6) 0.0481(16) Uani 1 1 d .
H19 H 0.5371 0.1607 1.0350 0.058 Uiso 1 1 calc R
C20 C 0.5889(8) 0.0774(5) 0.6919(8) 0.0512(17) Uani 1 1 d U
C21 C 0.4697(9) 0.0285(7) 0.7551(12) 0.083(3) Uani 1 1 d U
H21 H 0.4015 0.0597 0.8283 0.100 Uiso 1 1 calc R
C22 C 0.4519(13) -0.0666(8) 0.7095(16) 0.117(4) Uani 1 1 d U
H22 H 0.3715 -0.1016 0.7524 0.140 Uiso 1 1 calc R
C23 C 0.5501(15) -0.1110(8) 0.6022(15) 0.107(4) Uani 1 1 d U
H23 H 0.5357 -0.1758 0.5718 0.128 Uiso 1 1 calc R
C24 C 0.6675(14) -0.0632(8) 0.5392(11) 0.094(3) Uani 1 1 d U
H24 H 0.7346 -0.0940 0.4655 0.112 Uiso 1 1 calc R
C25 C 0.6873(11) 0.0334(7) 0.5859(8) 0.066(2) Uani 1 1 d U
C26 C 0.895(2) 0.0532(13) 0.4170(12) 0.187(10) Uani 1 1 d .
H26A H 0.9464 -0.0186 0.4198 0.280 Uiso 1 1 calc R
H26B H 0.9616 0.1062 0.3835 0.280 Uiso 1 1 calc R
H26C H 0.8428 0.0480 0.3675 0.280 Uiso 1 1 calc R
Cl1 Cl 0.8290(3) 0.2572(2) 0.1698(3) 0.0896(9) Uani 0.90 1 d P
Cl2 Cl 0.6992(2) 0.3714(2) 0.0220(2) 0.0762(8) Uani 0.90 1 d P
C27 C 0.8427(8) 0.3533(6) 0.0623(6) 0.0416(16) Uani 0.90 1 d P
H27A H 0.9296 0.3307 -0.0088 0.050 Uiso 0.90 1 calc PR
H27B H 0.8521 0.4243 0.0914 0.050 Uiso 0.90 1 calc PR
B1 B 0.1453(9) 0.4424(8) 0.7146(7) 0.059(2) Uani 1 1 d D
F1 F 0.2686(5) 0.4657(7) 0.6919(5) 0.114(3) Uani 1 1 d D
F2 F 0.0660(5) 0.4325(4) 0.8321(4) 0.0741(14) Uani 1 1 d D
F3 F 0.1525(17) 0.3544(11) 0.6560(7) 0.298(11) Uani 1 1 d D
F4 F 0.0822(7) 0.5178(14) 0.6686(7) 0.261(9) Uani 1 1 d D

loop_
_atom_site_aniso_label
_atom_site_aniso_U_11
_atom_site_aniso_U_22
_atom_site_aniso_U_33
_atom_site_aniso_U_23
_atom_site_aniso_U_13
_atom_site_aniso_U_12
Fe1 0.0272(4) 0.0303(4) 0.0334(4) 0.0033(3) -0.0083(3) -0.0094(3)
Bi1 0.02905(12) 0.03140(13) 0.04107(14) 0.00688(9) -0.00990(9) -0.00993(8)
O1 0.087(4) 0.068(3) 0.064(4) 0.009(3) -0.049(3) -0.029(3)
O2 0.045(3) 0.046(3) 0.066(3) -0.006(2) 0.005(2) -0.009(2)
O3 0.130(6) 0.068(4) 0.054(4) -0.018(3) -0.006(4) -0.037(4)
C1 0.051(4) 0.047(4) 0.044(4) 0.009(3) -0.020(3) -0.018(3)
C2 0.041(4) 0.038(3) 0.042(4) 0.003(3) -0.004(3) -0.014(3)
C3 0.037(3) 0.035(3) 0.033(3) -0.001(2) -0.010(2) -0.006(2)
C4 0.035(3) 0.037(3) 0.055(4) -0.004(3) -0.017(3) -0.009(2)
C5 0.037(3) 0.028(3) 0.066(4) -0.005(3) -0.003(3) -0.014(2)
C6 0.053(4) 0.032(3) 0.038(3) 0.006(2) -0.009(3) -0.003(3)
C7 0.032(3) 0.040(3) 0.041(3) -0.002(3) -0.010(3) 0.000(2)
C8 0.036(3) 0.028(3) 0.036(3) -0.001(2) -0.010(2) -0.001(2)
C9 0.044(4) 0.035(3) 0.058(4) 0.009(3) -0.020(3) -0.010(3)
C10 0.056(4) 0.044(4) 0.064(5) 0.012(3) -0.024(4) -0.001(3)
C11 0.052(4) 0.047(4) 0.071(5) 0.003(3) -0.033(4) 0.003(3)
C12 0.034(3) 0.051(4) 0.059(4) 0.000(3) -0.020(3) -0.004(3)
C13 0.037(3) 0.033(3) 0.040(3) -0.001(2) -0.012(3) -0.006(2)
C14 0.032(3) 0.038(3) 0.047(4) 0.007(3) -0.001(3) -0.010(2)
C15 0.028(3) 0.046(4) 0.062(4) 0.013(3) -0.010(3) -0.010(3)
C16 0.032(3) 0.054(4) 0.081(6) 0.010(4) -0.013(4) -0.015(3)
C17 0.041(4) 0.045(4) 0.063(5) -0.007(3) 0.000(3) -0.021(3)
C18 0.061(5) 0.044(4) 0.048(4) 0.007(3) -0.012(3) -0.016(3)
C19 0.043(4) 0.045(4) 0.046(4) 0.009(3) -0.006(3) -0.010(3)
C20 0.050(4) 0.033(3) 0.086(5) 0.005(3) -0.041(4) -0.014(3)
C21 0.054(4) 0.048(4) 0.163(9) 0.011(5) -0.055(5) -0.021(4)
C22 0.083(7) 0.053(5) 0.247(14) 0.004(7) -0.093(7) -0.032(5)
C23 0.139(9) 0.038(5) 0.207(12) 0.004(6) -0.133(8) -0.023(5)
C24 0.148(9) 0.054(5) 0.122(8) -0.010(5) -0.094(7) -0.023(5)
C25 0.095(6) 0.049(4) 0.072(5) 0.000(4) -0.050(4) -0.022(4)
C26 0.25(2) 0.133(12) 0.084(9) -0.053(9) 0.050(11) -0.089(13)
Cl1 0.0787(17) 0.0637(15) 0.102(2) 0.0396(14) -0.0161(15) -0.0033(12)
Cl2 0.0515(12) 0.1081(19) 0.0669(14) -0.0451(14) -0.0307(11) 0.0294(12)
C27 0.041(4) 0.046(4) 0.036(4) 0.004(3) -0.011(3) -0.015(3)
B1 0.057(5) 0.080(6) 0.048(5) 0.016(4) -0.022(4) -0.037(5)
F1 0.055(3) 0.236(8) 0.063(3) 0.009(4) -0.020(3) -0.071(4)
F2 0.079(3) 0.094(4) 0.039(2) 0.013(2) -0.006(2) -0.039(3)
F3 0.46(2) 0.312(15) 0.069(5) -0.035(7) 0.043(8) -0.327(17)
F4 0.043(4) 0.58(3) 0.103(6) 0.143(11) -0.005(4) 0.020(8)

loop_
_atom_type_symbol
_atom_type_description
_atom_type_scat_dispersion_real
_atom_type_scat_dispersion_imag
_atom_type_scat_source
C C 0.0033 0.0016 'International Tables Vol C Tables 4.2.6.8 and 6.1.1.4'
H H 0.0000 0.0000 'International Tables Vol C Tables 4.2.6.8 and 6.1.1.4'
B B 0.0013 0.0007 'International Tables Vol C Tables 4.2.6.8 and 6.1.1.4'
O O 0.0106 0.0060 'International Tables Vol C Tables 4.2.6.8 and 6.1.1.4'
F F 0.0171 0.0103 'International Tables Vol C Tables 4.2.6.8 and 6.1.1.4'
Cl Cl 0.1484 0.1585 'International Tables Vol C Tables 4.2.6.8 and 6.1.1.4'
Fe Fe 0.3463 0.8444 'International Tables Vol C Tables 4.2.6.8 and 6.1.1.4'
Bi Bi -4.1077 10.2566 'International Tables Vol C Tables 4.2.6.8 and 6.1.1.4'

loop_
_geom_angle_atom_site_label_1
_geom_angle_atom_site_label_2
_geom_angle_atom_site_label_3
_geom_angle
C2 Fe1 C1 92.2(3)
C2 Fe1 C5 90.4(3)
C1 Fe1 C5 125.4(3)
C2 Fe1 C6 116.7(3)
C1 Fe1 C6 93.5(3)
C5 Fe1 C6 39.3(3)
C2 Fe1 C4 100.6(3)
C1 Fe1 C4 159.5(3)
C5 Fe1 C4 39.5(3)
C6 Fe1 C4 66.4(3)
C2 Fe1 C7 155.5(3)
C1 Fe1 C7 95.5(3)
C5 Fe1 C7 66.3(3)
C6 Fe1 C7 39.8(2)
C4 Fe1 C7 66.5(3)
C2 Fe1 C3 138.2(3)
C1 Fe1 C3 129.6(3)
C5 Fe1 C3 65.8(3)
C6 Fe1 C3 66.0(2)
C4 Fe1 C3 39.4(2)
C7 Fe1 C3 39.3(2)
C2 Fe1 Bi1 91.6(2)
C1 Fe1 Bi1 92.5(2)
C5 Fe1 Bi1 141.9(2)
C6 Fe1 Bi1 150.84(18)
C4 Fe1 Bi1 103.03(19)
C7 Fe1 Bi1 111.22(17)
C3 Fe1 Bi1 88.39(16)
C20 Bi1 C8 98.7(2)
C20 Bi1 C14 99.2(3)
C8 Bi1 C14 104.5(2)
C20 Bi1 Fe1 120.3(2)
C8 Bi1 Fe1 114.02(15)
C14 Bi1 Fe1 117.27(16)
C25 O3 C26 116.6(8)
O1 C1 Fe1 178.0(7)
O2 C2 Fe1 176.8(6)
C7 C3 C4 108.6(6)
C7 C3 Fe1 70.0(3)
C4 C3 Fe1 69.6(4)
C7 C3 H3 125.7
C4 C3 H3 125.7
Fe1 C3 H3 126.2
C5 C4 C3 107.1(6)
C5 C4 Fe1 69.4(4)
C3 C4 Fe1 70.9(4)
C5 C4 H4 126.5
C3 C4 H4 126.5
Fe1 C4 H4 124.8
C6 C5 C4 109.2(6)
C6 C5 Fe1 70.7(4)
C4 C5 Fe1 71.1(3)
C6 C5 H5 125.4
C4 C5 H5 125.4
Fe1 C5 H5 124.4
C5 C6 C7 108.1(6)
C5 C6 Fe1 70.0(3)
C7 C6 Fe1 70.9(3)
C5 C6 H6 126.0
C7 C6 H6 126.0
Fe1 C6 H6 124.7
C3 C7 C6 107.1(6)
C3 C7 Fe1 70.7(3)
C6 C7 Fe1 69.3(3)
C3 C7 H7 126.4
C6 C7 H7 126.4
Fe1 C7 H7 125.1
C9 C8 C13 120.2(6)
C9 C8 Bi1 120.3(5)
C13 C8 Bi1 119.5(4)
C8 C9 C10 119.3(6)
C8 C9 H9 120.4
C10 C9 H9 120.4
C9 C10 C11 120.2(7)
C9 C10 H10 119.9
C11 C10 H10 119.9
C10 C11 C12 121.2(7)
C10 C11 H11 119.4
C12 C11 H11 119.4
C13 C12 C11 118.4(6)
C13 C12 H12 120.8
C11 C12 H12 120.8
C12 C13 C8 120.7(6)
C12 C13 H13 119.6
C8 C13 H13 119.6
C19 C14 C15 121.7(6)
C19 C14 Bi1 121.3(5)
C15 C14 Bi1 117.0(5)
C14 C15 C16 118.6(7)
C14 C15 H15 120.7
C16 C15 H15 120.7
C17 C16 C15 119.4(7)
C17 C16 H16 120.3
C15 C16 H16 120.3
C16 C17 C18 121.8(7)
C16 C17 H17 119.1
C18 C17 H17 119.1
C17 C18 C19 119.3(7)
C17 C18 H18 120.4
C19 C18 H18 120.4
C14 C19 C18 119.2(7)
C14 C19 H19 120.4
C18 C19 H19 120.4
C25 C20 C21 121.0(8)
C25 C20 Bi1 116.5(5)
C21 C20 Bi1 122.3(7)
C22 C21 C20 118.7(11)
C22 C21 H21 120.7
C20 C21 H21 120.7
C21 C22 C23 120.6(11)
C21 C22 H22 119.7
C23 C22 H22 119.7
C24 C23 C22 121.0(9)
C24 C23 H23 119.5
C22 C23 H23 119.5
C23 C24 C25 118.7(12)
C23 C24 H24 120.7
C25 C24 H24 120.7
O3 C25 C20 114.9(7)
O3 C25 C24 125.2(10)
C20 C25 C24 119.9(9)
O3 C26 H26A 109.5
O3 C26 H26B 109.5
H26A C26 H26B 109.5
O3 C26 H26C 109.5
H26A C26 H26C 109.5
H26B C26 H26C 109.5
Cl1 C27 Cl2 113.8(4)
Cl1 C27 H27A 108.8
Cl2 C27 H27A 108.8
Cl1 C27 H27B 108.8
Cl2 C27 H27B 108.8
H27A C27 H27B 107.7
F1 B1 F3 110.5(10)
F1 B1 F4 108.2(8)
F3 B1 F4 102.3(10)
F1 B1 F2 113.8(7)
F3 B1 F2 110.6(7)
F4 B1 F2 110.8(8)

loop_
_geom_bond_atom_site_label_1
_geom_bond_atom_site_label_2
_geom_bond_distance
Fe1 C2 1.776(7)
Fe1 C1 1.780(7)
Fe1 C5 2.072(6)
Fe1 C6 2.081(6)
Fe1 C4 2.095(6)
Fe1 C7 2.102(6)
Fe1 C3 2.112(6)
Fe1 Bi1 2.5631(9)
Bi1 C20 2.209(7)
Bi1 C8 2.212(6)
Bi1 C14 2.231(6)
O1 C1 1.139(8)
O2 C2 1.148(8)
O3 C25 1.347(11)
O3 C26 1.434(13)
C3 C7 1.417(9)
C3 C4 1.419(8)
C3 H3 0.9500
C4 C5 1.409(10)
C4 H4 0.9500
C5 C6 1.398(10)
C5 H5 0.9500
C6 C7 1.423(9)
C6 H6 0.9500
C7 H7 0.9500
C8 C9 1.382(8)
C8 C13 1.401(8)
C9 C10 1.383(10)
C9 H9 0.9500
C10 C11 1.388(11)
C10 H10 0.9500
C11 C12 1.389(10)
C11 H11 0.9500
C12 C13 1.381(9)
C12 H12 0.9500
C13 H13 0.9500
C14 C19 1.379(10)
C14 C15 1.384(9)
C15 C16 1.407(10)
C15 H15 0.9500
C16 C17 1.367(12)
C16 H16 0.9500
C17 C18 1.382(11)
C17 H17 0.9500
C18 C19 1.395(10)
C18 H18 0.9500
C19 H19 0.9500
C20 C25 1.372(12)
C20 C21 1.387(11)
C21 C22 1.385(14)
C21 H21 0.9500
C22 C23 1.383(19)
C22 H22 0.9500
C23 C24 1.365(18)
C23 H23 0.9500
C24 C25 1.416(11)
C24 H24 0.9500
C26 H26A 0.9800
C26 H26B 0.9800
C26 H26C 0.9800
Cl1 C27 1.727(7)
Cl2 C27 1.751(8)
C27 H27A 0.9900
C27 H27B 0.9900
B1 F1 1.280(9)
B1 F3 1.301(11)
B1 F4 1.314(11)
B1 F2 1.364(9)
